data_7033771
loop_
_publ_author_name
'Cao, Deng-Ke'
'Wei, Ruo-Hong'
'Li, Xiao-Xiong'
'Chen, Jun-Feng'
'Ward, Michael D.'

_publ_section_title
;
 Heteroleptic Ir(iii) complexes based on 2-(2,4-difluorophenyl)-pyridine
 and bisthienylethene: structures, luminescence and photochromic
 properties.
;
_journal_issue 9
_journal_name_full 'Dalton transactions (Cambridge, England : 2003)'
_journal_page_first 4289
_journal_page_last 4296
_journal_paper_doi 10.1039/c4dt03973d
_journal_volume 44
_journal_year 2015
_chemical_formula_sum 'C45 H39 F4 Ir N4 O3 S2'
_chemical_formula_weight 1016.12
_chemical_name_systematic
; 
 ? 
;
_space_group_IT_number 14
_symmetry_cell_setting monoclinic
_symmetry_space_group_name_Hall '-P 2yn'
_symmetry_space_group_name_H-M 'P 1 21/n 1'
_atom_sites_solution_hydrogens geom
_atom_sites_solution_primary direct
_atom_sites_solution_secondary difmap
_audit_creation_method SHELXL-97
_audit_update_record
;
2014-09-07 deposited with the CCDC.
2015-01-22 downloaded from the CCDC.
;
_cell_angle_alpha 90.00
_cell_angle_beta 95.950(6)
_cell_angle_gamma 90.00
_cell_formula_units_Z 4
_cell_length_a 16.885(6)
_cell_length_b 11.685(4)
_cell_length_c 21.931(8)
_cell_measurement_reflns_used 4907
_cell_measurement_temperature 293(2)
_cell_measurement_theta_max 24.36
_cell_measurement_theta_min 2.27
_cell_volume 4304(3)
_computing_cell_refinement SMART
_computing_data_collection 'SMART (Bruker, 2000)'
_computing_data_reduction 'SAINT (Bruker, 2000)'
_computing_molecular_graphics SHELXTL
_computing_publication_material SHELXTL
_computing_structure_refinement SHELXTL
_computing_structure_solution 'SHELXTL (Bruker, 2000)'
_diffrn_ambient_temperature 293(2)
_diffrn_measured_fraction_theta_full 0.986
_diffrn_measured_fraction_theta_max 0.986
_diffrn_measurement_device_type 'Bruker Smart Aepex CCD area detector'
_diffrn_measurement_method 'phi and omega scans'
_diffrn_radiation_monochromator graphite
_diffrn_radiation_source 'fine-focus sealed tube'
_diffrn_radiation_type MoK\a
_diffrn_radiation_wavelength 0.71073
_diffrn_reflns_av_R_equivalents 0.0633
_diffrn_reflns_av_sigmaI/netI 0.0557
_diffrn_reflns_limit_h_max 20
_diffrn_reflns_limit_h_min -19
_diffrn_reflns_limit_k_max 12
_diffrn_reflns_limit_k_min -13
_diffrn_reflns_limit_l_max 25
_diffrn_reflns_limit_l_min -26
_diffrn_reflns_number 24428
_diffrn_reflns_theta_full 25.00
_diffrn_reflns_theta_max 25.00
_diffrn_reflns_theta_min 1.61
_exptl_absorpt_coefficient_mu 3.261
_exptl_absorpt_correction_T_max 0.822
_exptl_absorpt_correction_T_min 0.739
_exptl_absorpt_correction_type multi-scan
_exptl_absorpt_process_details 'SADABS; Bruker, 2000'
_exptl_crystal_colour yellow
_exptl_crystal_density_diffrn 1.568
_exptl_crystal_density_method 'not measured'
_exptl_crystal_description blocky
_exptl_crystal_F_000 2024
_exptl_crystal_size_max 0.1
_exptl_crystal_size_mid 0.08
_exptl_crystal_size_min 0.06
_refine_diff_density_max 2.417
_refine_diff_density_min -3.240
_refine_diff_density_rms 0.294
_refine_ls_extinction_method none
_refine_ls_goodness_of_fit_ref 1.089
_refine_ls_hydrogen_treatment constr
_refine_ls_matrix_type full
_refine_ls_number_parameters 532
_refine_ls_number_reflns 7465
_refine_ls_number_restraints 0
_refine_ls_restrained_S_all 1.089
_refine_ls_R_factor_all 0.0923
_refine_ls_R_factor_gt 0.0757
_refine_ls_shift/su_max 0.001
_refine_ls_shift/su_mean 0.000
_refine_ls_structure_factor_coef Fsqd
_refine_ls_weighting_details 'calc w=1/[\s^2^(Fo^2^)+(0.1841P)^2^+0.0000P] where P=(Fo^2^+2Fc^2^)/3'
_refine_ls_weighting_scheme calc
_refine_ls_wR_factor_gt 0.2170
_refine_ls_wR_factor_ref 0.2423
_reflns_number_gt 6012
_reflns_number_total 7465
_reflns_threshold_expression >2sigma(I)
_cod_data_source_file c4dt03973d2.cif
_cod_data_source_block 2
_cod_depositor_comments
;
The following automatic conversions were performed:

'_symmetry_cell_setting' value 'Monoclinic' changed to 'monoclinic'
according to
/usr/data/users/saulius/crontab/automatic-downloads/rss-feeds/RSC/lib/dictionaries/cif_core.dic
dictionary named 'cif_core.dic' version 2.4.2 from 2011-04-26.

Automatic conversion script
Id: cif_fix_values 3008 2015-01-20 13:52:24Z robertas 

 Adding full bibliography for 7033769--7033772.cif.
;
_cod_original_sg_symbol_H-M 'P2(1)/n  '
_cod_database_code 7033771

loop_
_symmetry_equiv_pos_as_xyz
'x, y, z'
'-x+1/2, y+1/2, -z+1/2'
'-x, -y, -z'
'x-1/2, -y-1/2, z-1/2'

loop_
_atom_site_label
_atom_site_type_symbol
_atom_site_fract_x
_atom_site_fract_y
_atom_site_fract_z
_atom_site_U_iso_or_equiv
_atom_site_adp_type
_atom_site_occupancy
_atom_site_symmetry_multiplicity
_atom_site_calc_flag
_atom_site_refinement_flags
Ir1 Ir 0.510370(19) 0.92171(3) 0.283998(15) 0.0290(2) Uani 1 1 d .
S1 S 0.88368(18) 1.1206(3) 0.52859(17) 0.0641(9) Uani 1 1 d .
S2 S 0.6420(2) 0.7137(2) 0.50510(14) 0.0539(7) Uani 1 1 d .
O1 O 0.5573(4) 1.0347(6) 0.2185(3) 0.0409(16) Uani 1 1 d .
O2 O 0.6107(6) 0.9514(11) 0.1189(4) 0.083(3) Uani 1 1 d .
H2D H 0.5915 0.9786 0.1502 0.099 Uiso 1 1 d R
O3 O 0.7403(6) 0.3814(8) 0.3922(4) 0.063(2) Uani 1 1 d .
H3B H 0.7754 0.4172 0.3745 0.076 Uiso 1 1 d R
N1 N 0.5829(4) 1.0274(7) 0.3501(3) 0.0293(16) Uani 1 1 d .
N2 N 0.6691(4) 1.1646(6) 0.3742(3) 0.0301(16) Uani 1 1 d .
H2A H 0.6946 1.2280 0.3724 0.036 Uiso 1 1 calc R
N3 N 0.6047(5) 0.8140(7) 0.2871(4) 0.0366(18) Uani 1 1 d .
N4 N 0.4105(5) 1.0210(7) 0.2795(4) 0.0353(18) Uani 1 1 d .
C1 C 0.4702(6) 0.7972(8) 0.3360(4) 0.034(2) Uani 1 1 d .
C2 C 0.3974(7) 0.7892(9) 0.3568(4) 0.042(2) Uani 1 1 d .
H31A H 0.3620 0.8501 0.3513 0.051 Uiso 1 1 calc R
C3 C 0.3759(6) 0.6917(10) 0.3861(5) 0.045(3) Uani 1 1 d .
C4 C 0.4244(7) 0.6009(10) 0.3953(6) 0.050(3) Uani 1 1 d .
H29A H 0.4090 0.5365 0.4160 0.060 Uiso 1 1 calc R
C5 C 0.4965(7) 0.6063(9) 0.3736(5) 0.046(3) Uani 1 1 d .
C6 C 0.5228(6) 0.6996(8) 0.3429(4) 0.037(2) Uani 1 1 d .
C7 C 0.5983(6) 0.7112(9) 0.3165(4) 0.037(2) Uani 1 1 d .
C8 C 0.6615(7) 0.6343(9) 0.3195(6) 0.050(3) Uani 1 1 d .
H25A H 0.6572 0.5644 0.3391 0.060 Uiso 1 1 calc R
C9 C 0.7310(8) 0.6603(11) 0.2935(6) 0.064(3) Uani 1 1 d .
H24A H 0.7728 0.6083 0.2944 0.077 Uiso 1 1 calc R
C10 C 0.7353(7) 0.7622(11) 0.2672(6) 0.059(3) Uani 1 1 d .
H23A H 0.7822 0.7829 0.2514 0.070 Uiso 1 1 calc R
C11 C 0.6714(6) 0.8398(10) 0.2625(5) 0.044(2) Uani 1 1 d .
H22A H 0.6757 0.9092 0.2423 0.053 Uiso 1 1 calc R
C12 C 0.4454(6) 0.8503(8) 0.2139(5) 0.040(2) Uani 1 1 d .
C13 C 0.4677(6) 0.7539(10) 0.1801(5) 0.045(3) Uani 1 1 d .
H42A H 0.5142 0.7132 0.1916 0.054 Uiso 1 1 calc R
C14 C 0.4146(9) 0.7219(12) 0.1267(6) 0.066(4) Uani 1 1 d .
C15 C 0.3495(9) 0.7763(16) 0.1091(7) 0.084(5) Uani 1 1 d .
H40A H 0.3172 0.7520 0.0746 0.101 Uiso 1 1 calc R
C16 C 0.3275(7) 0.8721(13) 0.1422(6) 0.062(3) Uani 1 1 d .
C17 C 0.3751(7) 0.9109(8) 0.1932(6) 0.043(3) Uani 1 1 d .
C18 C 0.3555(6) 1.0052(9) 0.2331(5) 0.042(2) Uani 1 1 d .
C19 C 0.2878(9) 1.0749(10) 0.2255(8) 0.068(4) Uani 1 1 d .
H36A H 0.2500 1.0650 0.1920 0.082 Uiso 1 1 calc R
C20 C 0.2784(9) 1.1574(13) 0.2680(7) 0.074(4) Uani 1 1 d .
H35A H 0.2331 1.2033 0.2635 0.088 Uiso 1 1 calc R
C21 C 0.3326(7) 1.1738(12) 0.3160(6) 0.059(3) Uani 1 1 d .
H34A H 0.3260 1.2308 0.3447 0.071 Uiso 1 1 calc R
C22 C 0.3984(7) 1.1037(10) 0.3216(6) 0.047(3) Uani 1 1 d .
H33A H 0.4361 1.1130 0.3553 0.056 Uiso 1 1 calc R
C23 C 0.8608(7) 1.1323(14) 0.4016(6) 0.068(4) Uani 1 1 d .
H1A H 0.8203 1.1285 0.3676 0.101 Uiso 1 1 calc R
H1B H 0.8994 1.0731 0.3977 0.101 Uiso 1 1 calc R
H1C H 0.8865 1.2056 0.4019 0.101 Uiso 1 1 calc R
C24 C 0.8245(7) 1.1165(11) 0.4592(5) 0.050(3) Uani 1 1 d .
C25 C 0.7490(8) 1.0908(9) 0.4689(5) 0.037(2) Uani 1 1 d .
C26 C 0.7375(8) 1.0737(9) 0.5315(5) 0.046(3) Uani 1 1 d .
H4A H 0.6887 1.0557 0.5452 0.055 Uiso 1 1 calc R
C27 C 0.8060(9) 1.0866(11) 0.5692(6) 0.058(3) Uani 1 1 d .
C28 C 0.8157(11) 1.0776(15) 0.6388(8) 0.089(6) Uani 1 1 d .
H6A H 0.7655 1.0579 0.6529 0.133 Uiso 1 1 calc R
H6B H 0.8334 1.1498 0.6561 0.133 Uiso 1 1 calc R
H6C H 0.8542 1.0196 0.6513 0.133 Uiso 1 1 calc R
C29 C 0.7591(6) 0.8088(11) 0.4400(5) 0.052(3) Uani 1 1 d .
H7A H 0.7684 0.8706 0.4128 0.078 Uiso 1 1 calc R
H7B H 0.7672 0.7372 0.4201 0.078 Uiso 1 1 calc R
H7C H 0.7954 0.8147 0.4765 0.078 Uiso 1 1 calc R
C30 C 0.6760(7) 0.8149(10) 0.4563(5) 0.045(3) Uani 1 1 d .
C31 C 0.6180(6) 0.8933(8) 0.4400(4) 0.034(2) Uani 1 1 d .
C32 C 0.5484(6) 0.8701(9) 0.4667(4) 0.039(2) Uani 1 1 d .
H10A H 0.5033 0.9158 0.4593 0.047 Uiso 1 1 calc R
C33 C 0.5498(7) 0.7781(9) 0.5039(5) 0.046(3) Uani 1 1 d .
C34 C 0.4877(10) 0.7295(13) 0.5393(7) 0.078(4) Uani 1 1 d .
H12A H 0.4405 0.7758 0.5333 0.117 Uiso 1 1 calc R
H12B H 0.5068 0.7282 0.5821 0.117 Uiso 1 1 calc R
H12C H 0.4754 0.6529 0.5256 0.117 Uiso 1 1 calc R
C35 C 0.6843(7) 1.0800(7) 0.4183(4) 0.035(2) Uani 1 1 d .
C36 C 0.6317(5) 0.9949(8) 0.4048(4) 0.0295(19) Uani 1 1 d .
C37 C 0.6075(6) 1.1297(8) 0.3348(4) 0.032(2) Uani 1 1 d .
C38 C 0.5771(6) 1.1977(8) 0.2826(4) 0.035(2) Uani 1 1 d .
C39 C 0.5536(5) 1.1479(8) 0.2257(4) 0.033(2) Uani 1 1 d .
C40 C 0.5303(7) 1.2188(10) 0.1752(5) 0.049(3) Uani 1 1 d .
H18A H 0.5149 1.1863 0.1371 0.059 Uiso 1 1 calc R
C41 C 0.5302(8) 1.3349(11) 0.1818(5) 0.059(3) Uani 1 1 d .
H19A H 0.5174 1.3811 0.1476 0.071 Uiso 1 1 calc R
C42 C 0.5488(8) 1.3846(11) 0.2385(6) 0.060(3) Uani 1 1 d .
H20A H 0.5459 1.4636 0.2430 0.072 Uiso 1 1 calc R
C43 C 0.5714(6) 1.3171(9) 0.2882(5) 0.044(2) Uani 1 1 d .
H21A H 0.5833 1.3509 0.3264 0.053 Uiso 1 1 calc R
C44 C 0.5544(13) 0.9525(18) 0.0697(7) 0.105(6) Uani 1 1 d .
H44C H 0.5238 0.8834 0.0706 0.125 Uiso 1 1 d R
H44A H 0.5779 0.9541 0.0317 0.125 Uiso 1 1 d R
H44B H 0.5186 1.0160 0.0713 0.125 Uiso 1 1 d R
C45 C 0.7347(12) 0.4136(12) 0.4555(8) 0.073(5) Uani 1 1 d .
H45C H 0.6834 0.4496 0.4540 0.088 Uiso 1 1 d R
H45A H 0.7710 0.4718 0.4719 0.088 Uiso 1 1 d R
H45B H 0.7313 0.3509 0.4834 0.088 Uiso 1 1 d R
F1 F 0.5472(5) 0.5169(6) 0.3845(4) 0.077(2) Uani 1 1 d .
F2 F 0.3024(4) 0.6876(7) 0.4078(3) 0.0662(19) Uani 1 1 d .
F3 F 0.2617(6) 0.9250(8) 0.1228(5) 0.096(3) Uani 1 1 d .
F4 F 0.4369(5) 0.6287(9) 0.0970(4) 0.095(3) Uani 1 1 d .

loop_
_atom_site_aniso_label
_atom_site_aniso_U_11
_atom_site_aniso_U_22
_atom_site_aniso_U_33
_atom_site_aniso_U_23
_atom_site_aniso_U_13
_atom_site_aniso_U_12
Ir1 0.0307(3) 0.0233(3) 0.0326(3) -0.00269(12) 0.00053(18) -0.00115(13)
S1 0.0437(16) 0.073(2) 0.071(2) 0.0087(18) -0.0178(15) -0.0088(16)
S2 0.0693(19) 0.0358(15) 0.0548(17) 0.0109(12) -0.0023(14) 0.0066(13)
O1 0.049(4) 0.030(4) 0.044(4) 0.004(3) 0.007(3) -0.002(3)
O2 0.066(6) 0.138(9) 0.042(5) -0.023(5) -0.004(4) 0.042(6)
O3 0.075(6) 0.042(5) 0.074(6) 0.000(4) 0.014(5) -0.013(5)
N1 0.030(4) 0.023(4) 0.034(4) -0.002(3) 0.000(3) -0.001(3)
N2 0.033(4) 0.023(4) 0.033(4) 0.002(3) -0.002(3) -0.003(3)
N3 0.034(4) 0.038(5) 0.038(4) -0.002(4) 0.003(3) 0.005(4)
N4 0.035(4) 0.031(4) 0.041(5) -0.003(4) 0.004(3) -0.002(4)
C1 0.045(5) 0.027(5) 0.028(5) -0.009(4) -0.005(4) -0.011(4)
C2 0.052(6) 0.041(6) 0.032(5) 0.004(4) -0.001(4) 0.010(5)
C3 0.042(6) 0.049(7) 0.045(6) -0.006(5) 0.003(5) -0.017(5)
C4 0.057(7) 0.042(6) 0.051(7) 0.000(5) 0.009(5) -0.024(6)
C5 0.069(8) 0.028(5) 0.040(6) -0.008(5) 0.004(5) 0.002(5)
C6 0.046(6) 0.029(5) 0.035(5) 0.001(4) -0.005(4) 0.001(4)
C7 0.045(6) 0.030(5) 0.033(5) -0.015(4) -0.003(4) -0.001(4)
C8 0.051(6) 0.024(5) 0.075(8) -0.002(5) 0.005(6) 0.014(5)
C9 0.082(9) 0.043(7) 0.066(8) -0.002(6) 0.006(7) 0.029(7)
C10 0.041(6) 0.059(8) 0.078(8) -0.010(6) 0.015(6) 0.008(6)
C11 0.032(5) 0.046(6) 0.053(6) -0.004(5) 0.005(4) 0.004(5)
C12 0.039(5) 0.029(5) 0.051(6) -0.009(4) 0.006(4) -0.006(4)
C13 0.043(6) 0.053(7) 0.041(6) -0.020(5) 0.005(4) -0.008(5)
C14 0.076(9) 0.068(9) 0.053(7) -0.039(7) 0.010(7) -0.018(7)
C15 0.062(9) 0.125(15) 0.061(9) -0.046(9) -0.017(7) -0.008(9)
C16 0.044(7) 0.085(10) 0.053(7) -0.011(7) -0.015(6) 0.004(7)
C17 0.039(6) 0.038(6) 0.051(7) 0.004(4) 0.007(5) -0.003(4)
C18 0.038(5) 0.043(6) 0.042(6) -0.003(5) -0.014(4) -0.002(5)
C19 0.051(8) 0.062(9) 0.090(11) 0.006(7) -0.005(7) 0.023(6)
C20 0.072(9) 0.070(10) 0.077(9) -0.005(8) -0.002(7) 0.038(8)
C21 0.051(7) 0.063(8) 0.062(7) -0.020(6) -0.002(6) 0.020(6)
C22 0.045(6) 0.045(6) 0.051(7) -0.007(5) 0.005(5) 0.005(5)
C23 0.045(7) 0.094(11) 0.064(8) 0.027(8) 0.006(6) 0.000(7)
C24 0.048(6) 0.048(6) 0.051(7) 0.012(6) -0.009(5) -0.006(5)
C25 0.049(7) 0.034(6) 0.027(5) 0.000(4) -0.004(4) -0.002(4)
C26 0.049(7) 0.060(8) 0.028(6) -0.003(4) -0.001(5) 0.010(5)
C27 0.055(8) 0.069(9) 0.047(7) -0.004(5) -0.013(6) -0.001(6)
C28 0.067(11) 0.137(19) 0.059(10) 0.002(8) -0.009(8) 0.020(9)
C29 0.043(6) 0.056(7) 0.055(7) 0.009(6) -0.007(5) 0.007(5)
C30 0.055(7) 0.035(6) 0.044(6) 0.009(5) 0.003(5) 0.005(5)
C31 0.044(6) 0.029(5) 0.029(5) -0.004(4) -0.003(4) -0.004(4)
C32 0.045(6) 0.033(6) 0.037(5) -0.013(4) 0.000(4) 0.002(4)
C33 0.063(7) 0.041(6) 0.036(5) 0.009(5) 0.011(5) -0.014(5)
C34 0.096(11) 0.064(9) 0.079(10) -0.006(7) 0.038(9) -0.028(8)
C35 0.057(7) 0.024(5) 0.022(5) -0.005(3) -0.003(4) 0.000(4)
C36 0.034(5) 0.030(5) 0.025(4) 0.001(4) 0.001(4) 0.004(4)
C37 0.037(5) 0.021(5) 0.039(5) -0.002(4) 0.005(4) -0.003(4)
C38 0.038(5) 0.028(5) 0.039(5) 0.011(4) -0.004(4) 0.001(4)
C39 0.027(4) 0.031(5) 0.042(5) 0.010(4) 0.011(4) 0.004(4)
C40 0.066(7) 0.051(7) 0.029(5) 0.003(5) -0.004(5) -0.014(5)
C41 0.073(8) 0.051(7) 0.048(7) 0.015(6) -0.013(6) 0.015(6)
C42 0.068(8) 0.031(6) 0.076(9) 0.015(6) -0.012(7) 0.005(6)
C43 0.047(6) 0.030(5) 0.052(6) 0.002(5) -0.010(5) 0.006(5)
C44 0.140(17) 0.119(14) 0.047(9) -0.017(9) -0.027(10) 0.034(13)
C45 0.087(12) 0.063(10) 0.069(11) -0.024(7) 0.013(9) -0.011(7)
F1 0.108(6) 0.030(4) 0.099(6) 0.013(4) 0.043(5) 0.014(4)
F2 0.061(4) 0.068(5) 0.074(5) 0.000(4) 0.029(4) -0.018(4)
F3 0.072(6) 0.118(9) 0.089(7) -0.020(5) -0.037(5) 0.011(5)
F4 0.079(6) 0.098(7) 0.109(7) -0.073(6) 0.016(5) -0.014(5)

loop_
_atom_type_symbol
_atom_type_description
_atom_type_scat_dispersion_real
_atom_type_scat_dispersion_imag
_atom_type_scat_source
C C 0.0033 0.0016 'International Tables Vol C Tables 4.2.6.8 and 6.1.1.4'
H H 0.0000 0.0000 'International Tables Vol C Tables 4.2.6.8 and 6.1.1.4'
N N 0.0061 0.0033 'International Tables Vol C Tables 4.2.6.8 and 6.1.1.4'
O O 0.0106 0.0060 'International Tables Vol C Tables 4.2.6.8 and 6.1.1.4'
F F 0.0171 0.0103 'International Tables Vol C Tables 4.2.6.8 and 6.1.1.4'
S S 0.1246 0.1234 'International Tables Vol C Tables 4.2.6.8 and 6.1.1.4'
Ir Ir -1.4442 7.9887 'International Tables Vol C Tables 4.2.6.8 and 6.1.1.4'

loop_
_geom_angle_atom_site_label_1
_geom_angle_atom_site_label_2
_geom_angle_atom_site_label_3
_geom_angle
C12 Ir1 C1 86.7(4)
C12 Ir1 N3 97.8(4)
C1 Ir1 N3 80.9(4)
C12 Ir1 N4 79.2(4)
C1 Ir1 N4 96.5(4)
N3 Ir1 N4 176.2(3)
C12 Ir1 O1 87.3(4)
C1 Ir1 O1 171.1(3)
N3 Ir1 O1 93.5(3)
N4 Ir1 O1 88.8(3)
C12 Ir1 N1 169.5(4)
C1 Ir1 N1 103.4(3)
N3 Ir1 N1 86.8(3)
N4 Ir1 N1 96.6(3)
O1 Ir1 N1 83.0(3)
C27 S1 C24 92.7(6)
C33 S2 C30 92.8(5)
C39 O1 Ir1 120.1(5)
C44 O2 H2D 110.0
C45 O3 H3B 115.2
C37 N1 C36 106.5(7)
C37 N1 Ir1 120.9(6)
C36 N1 Ir1 129.8(6)
C37 N2 C35 107.8(8)
C37 N2 H2A 126.1
C35 N2 H2A 126.1
C11 N3 C7 120.0(9)
C11 N3 Ir1 122.7(7)
C7 N3 Ir1 117.3(6)
C18 N4 C22 118.6(9)
C18 N4 Ir1 118.0(7)
C22 N4 Ir1 123.3(7)
C2 C1 C6 118.5(9)
C2 C1 Ir1 127.7(8)
C6 C1 Ir1 113.1(7)
C1 C2 C3 120.4(10)
C1 C2 H31A 119.8
C3 C2 H31A 119.8
C4 C3 F2 118.6(10)
C4 C3 C2 122.5(10)
F2 C3 C2 118.8(10)
C3 C4 C5 117.9(11)
C3 C4 H29A 121.1
C5 C4 H29A 121.1
C4 C5 F1 118.4(11)
C4 C5 C6 123.7(11)
F1 C5 C6 117.8(10)
C5 C6 C1 116.9(10)
C5 C6 C7 127.2(9)
C1 C6 C7 115.9(9)
N3 C7 C8 119.3(10)
N3 C7 C6 112.5(9)
C8 C7 C6 128.2(10)
C9 C8 C7 121.0(11)
C9 C8 H25A 119.5
C7 C8 H25A 119.5
C10 C9 C8 117.4(11)
C10 C9 H24A 121.3
C8 C9 H24A 121.3
C9 C10 C11 122.4(12)
C9 C10 H23A 118.8
C11 C10 H23A 118.8
N3 C11 C10 119.9(11)
N3 C11 H22A 120.1
C10 C11 H22A 120.1
C17 C12 C13 119.2(10)
C17 C12 Ir1 114.7(7)
C13 C12 Ir1 125.8(8)
C12 C13 C14 116.8(11)
C12 C13 H42A 121.6
C14 C13 H42A 121.6
C15 C14 F4 121.7(12)
C15 C14 C13 123.4(12)
F4 C14 C13 114.9(13)
C14 C15 C16 119.9(12)
C14 C15 H40A 120.1
C16 C15 H40A 120.1
F3 C16 C17 120.8(12)
F3 C16 C15 118.1(11)
C17 C16 C15 121.2(12)
C16 C17 C12 119.5(10)
C16 C17 C18 125.6(11)
C12 C17 C18 114.7(10)
N4 C18 C19 120.8(11)
N4 C18 C17 112.5(9)
C19 C18 C17 126.7(11)
C20 C19 C18 118.8(14)
C20 C19 H36A 120.6
C18 C19 H36A 120.6
C21 C20 C19 121.5(13)
C21 C20 H35A 119.3
C19 C20 H35A 119.3
C20 C21 C22 117.8(11)
C20 C21 H34A 121.1
C22 C21 H34A 121.1
N4 C22 C21 122.4(11)
N4 C22 H33A 118.8
C21 C22 H33A 118.8
C24 C23 H1A 109.5
C24 C23 H1B 109.5
H1A C23 H1B 109.5
C24 C23 H1C 109.5
H1A C23 H1C 109.5
H1B C23 H1C 109.5
C25 C24 C23 130.4(11)
C25 C24 S1 109.7(9)
C23 C24 S1 119.7(9)
C24 C25 C26 114.2(11)
C24 C25 C35 122.5(10)
C26 C25 C35 123.4(11)
C27 C26 C25 112.3(13)
C27 C26 H4A 123.8
C25 C26 H4A 123.8
C26 C27 C28 126.7(15)
C26 C27 S1 111.1(11)
C28 C27 S1 122.1(11)
C27 C28 H6A 109.5
C27 C28 H6B 109.5
H6A C28 H6B 109.5
C27 C28 H6C 109.5
H6A C28 H6C 109.5
H6B C28 H6C 109.5
C30 C29 H7A 109.5
C30 C29 H7B 109.5
H7A C29 H7B 109.5
C30 C29 H7C 109.5
H7A C29 H7C 109.5
H7B C29 H7C 109.5
C31 C30 C29 129.9(10)
C31 C30 S2 110.2(8)
C29 C30 S2 119.9(8)
C30 C31 C32 111.9(9)
C30 C31 C36 122.8(9)
C32 C31 C36 124.9(9)
C33 C32 C31 116.6(10)
C33 C32 H10A 121.7
C31 C32 H10A 121.7
C32 C33 C34 130.9(12)
C32 C33 S2 108.4(8)
C34 C33 S2 120.7(10)
C33 C34 H12A 109.5
C33 C34 H12B 109.5
H12A C34 H12B 109.5
C33 C34 H12C 109.5
H12A C34 H12C 109.5
H12B C34 H12C 109.5
C36 C35 N2 107.7(9)
C36 C35 C25 130.3(9)
N2 C35 C25 122.0(9)
C35 C36 N1 107.3(8)
C35 C36 C31 128.8(8)
N1 C36 C31 123.6(8)
N1 C37 N2 110.7(8)
N1 C37 C38 127.2(8)
N2 C37 C38 122.1(8)
C39 C38 C43 118.4(9)
C39 C38 C37 121.7(9)
C43 C38 C37 119.9(9)
O1 C39 C38 120.5(8)
O1 C39 C40 120.2(9)
C38 C39 C40 119.2(9)
C41 C40 C39 120.4(10)
C41 C40 H18A 119.8
C39 C40 H18A 119.8
C40 C41 C42 120.7(11)
C40 C41 H19A 119.6
C42 C41 H19A 119.6
C43 C42 C41 119.6(12)
C43 C42 H20A 120.2
C41 C42 H20A 120.2
C42 C43 C38 121.3(11)
C42 C43 H21A 119.3
C38 C43 H21A 119.3
O2 C44 H44C 107.9
O2 C44 H44A 111.8
H44C C44 H44A 107.8
O2 C44 H44B 111.7
H44C C44 H44B 107.8
H44A C44 H44B 109.6
O3 C45 H45C 103.2
O3 C45 H45A 116.0
H45C C45 H45A 104.0
O3 C45 H45B 115.3
H45C C45 H45B 104.0
H45A C45 H45B 112.3

loop_
_geom_bond_atom_site_label_1
_geom_bond_atom_site_label_2
_geom_bond_distance
Ir1 C12 1.978(10)
Ir1 C1 2.009(9)
Ir1 N3 2.026(8)
Ir1 N4 2.042(8)
Ir1 O1 2.162(7)
Ir1 N1 2.181(7)
S1 C27 1.707(16)
S1 C24 1.732(12)
S2 C33 1.727(12)
S2 C30 1.732(11)
O1 C39 1.334(13)
O2 C44 1.362(18)
O2 H2D 0.8499
O3 C45 1.452(19)
O3 H3B 0.8501
N1 C37 1.321(12)
N1 C36 1.433(11)
N2 C37 1.345(12)
N2 C35 1.387(12)
N2 H2A 0.8600
N3 C11 1.333(13)
N3 C7 1.373(13)
N4 C18 1.317(12)
N4 C22 1.366(14)
C1 C2 1.358(14)
C1 C6 1.443(14)
C2 C3 1.375(15)
C2 H31A 0.9300
C3 C4 1.343(17)
C3 F2 1.375(12)
C4 C5 1.354(17)
C4 H29A 0.9300
C5 F1 1.355(13)
C5 C6 1.378(15)
C6 C7 1.461(15)
C7 C8 1.392(14)
C8 C9 1.389(18)
C8 H25A 0.9300
C9 C10 1.328(18)
C9 H24A 0.9300
C10 C11 1.404(16)
C10 H23A 0.9300
C11 H22A 0.9300
C12 C17 1.417(15)
C12 C13 1.422(14)
C13 C14 1.447(17)
C13 H42A 0.9300
C14 C15 1.29(2)
C14 F4 1.342(14)
C15 C16 1.40(2)
C15 H40A 0.9300
C16 F3 1.304(15)
C16 C17 1.384(17)
C17 C18 1.466(15)
C18 C19 1.399(16)
C19 C20 1.363(19)
C19 H36A 0.9300
C20 C21 1.335(18)
C20 H35A 0.9300
C21 C22 1.377(16)
C21 H34A 0.9300
C22 H33A 0.9300
C23 C24 1.474(17)
C23 H1A 0.9600
C23 H1B 0.9600
C23 H1C 0.9600
C24 C25 1.348(17)
C25 C26 1.420(16)
C25 C35 1.481(16)
C26 C27 1.359(19)
C26 H4A 0.9300
C27 C28 1.52(2)
C28 H6A 0.9600
C28 H6B 0.9600
C28 H6C 0.9600
C29 C30 1.486(16)
C29 H7A 0.9600
C29 H7B 0.9600
C29 H7C 0.9600
C30 C31 1.361(15)
C31 C32 1.393(14)
C31 C36 1.448(13)
C32 C33 1.348(14)
C32 H10A 0.9300
C33 C34 1.482(16)
C34 H12A 0.9600
C34 H12B 0.9600
C34 H12C 0.9600
C35 C36 1.346(13)
C37 C38 1.444(13)
C38 C39 1.396(14)
C38 C43 1.405(14)
C39 C40 1.406(14)
C40 C41 1.365(17)
C40 H18A 0.9300
C41 C42 1.380(18)
C41 H19A 0.9300
C42 C43 1.366(16)
C42 H20A 0.9300
C43 H21A 0.9300
C44 H44C 0.9599
C44 H44A 0.9599
C44 H44B 0.9600
C45 H45C 0.9600
C45 H45A 0.9601
C45 H45B 0.9601
